data_7128256
loop_
_publ_author_name
'Ponce-de-Le\'on, Jaime'
'Infante, Rebeca'
'Espinet, Pablo'

_publ_section_title
;
 Easy wide scope access to luminescent fluorophosphoranes.
;
_journal_issue 44
_journal_name_full 'Chemical communications (Cambridge, England)'
_journal_page_first 5458
_journal_page_last 5461
_journal_paper_doi 10.1039/d1cc00976a
_journal_volume 57
_journal_year 2021
_chemical_formula_moiety 'C24 H30 F P'
_chemical_formula_sum 'C24 H30 F P'
_chemical_formula_weight 368.45
_space_group_crystal_system monoclinic
_space_group_IT_number 14
_space_group_name_Hall '-P 2yn'
_space_group_name_H-M_alt 'P 1 21/n 1'
_atom_sites_solution_hydrogens geom
_atom_sites_solution_primary dual
_audit_creation_date 2020-10-27
_audit_creation_method
;
Olex2 1.3
(compiled 2020.07.31 svn.rc2a77460 for OlexSys, GUI svn.r6145)
;
_audit_update_record
;
2021-01-24 deposited with the CCDC.	2021-04-30 downloaded from the CCDC.
;
_cell_angle_alpha 90
_cell_angle_beta 102.701(4)
_cell_angle_gamma 90
_cell_formula_units_Z 4
_cell_length_a 9.4899(4)
_cell_length_b 11.6773(4)
_cell_length_c 18.4024(6)
_cell_measurement_reflns_used 2333
_cell_measurement_temperature 294
_cell_measurement_theta_max 26.7780
_cell_measurement_theta_min 3.8890
_cell_volume 1989.39(13)
_computing_cell_refinement 'CrysAlisPro 1.171.39.45g (Rigaku OD, 2018)'
_computing_data_collection 'CrysAlisPro 1.171.39.45g (Rigaku OD, 2018)'
_computing_data_reduction 'CrysAlisPro 1.171.39.45g (Rigaku OD, 2018)'
_computing_molecular_graphics 'Olex2 1.3 (Dolomanov et al., 2009)'
_computing_publication_material 'Olex2 1.3 (Dolomanov et al., 2009)'
_computing_structure_refinement 'SHELXL 2018/3 (Sheldrick, 2015)'
_computing_structure_solution 'SHELXT 2018/2 (Sheldrick, 2018)'
_diffrn_ambient_temperature 294
_diffrn_detector 'CCD plate'
_diffrn_detector_area_resol_mean 10.4757
_diffrn_detector_type Atlas
_diffrn_measured_fraction_theta_full 0.989
_diffrn_measured_fraction_theta_max 0.830
_diffrn_measurement_details
;
List of Runs (angles in degrees, time in seconds):

  # Type    Start    End  Width  t~exp~   \w     \q     \k     \f   Frames
#--------------------------------------------------------------------------
  1  \w    -59.00  33.00   1.00   11.47    --   12.36 -37.00  60.00   92
  2  \w     -1.00  74.00   1.00   11.47    --   12.36  19.00-120.00   75
;
_diffrn_measurement_device 'four-circle diffractometer'
_diffrn_measurement_device_type 'SuperNova, Dual, Cu at home/near, Atlas'
_diffrn_measurement_method '\w scans'
_diffrn_orient_matrix_type 'CrysAlisPro convention (1999,Acta A55,543-557)'
_diffrn_orient_matrix_UB_11 0.0511466000
_diffrn_orient_matrix_UB_12 0.0004191000
_diffrn_orient_matrix_UB_13 0.0345152000
_diffrn_orient_matrix_UB_21 -0.0248430000
_diffrn_orient_matrix_UB_22 0.0548293000
_diffrn_orient_matrix_UB_23 0.0080694000
_diffrn_orient_matrix_UB_31 -0.0513276000
_diffrn_orient_matrix_UB_32 -0.0261606000
_diffrn_orient_matrix_UB_33 0.0174753000
_diffrn_radiation_monochromator mirror
_diffrn_radiation_probe x-ray
_diffrn_radiation_type 'Mo K\a'
_diffrn_radiation_wavelength 0.71073
_diffrn_reflns_av_R_equivalents 0.0275
_diffrn_reflns_av_unetI/netI 0.0538
_diffrn_reflns_Laue_measured_fraction_full 0.989
_diffrn_reflns_Laue_measured_fraction_max 0.830
_diffrn_reflns_limit_h_max 13
_diffrn_reflns_limit_h_min -12
_diffrn_reflns_limit_k_max 15
_diffrn_reflns_limit_k_min -13
_diffrn_reflns_limit_l_max 25
_diffrn_reflns_limit_l_min -18
_diffrn_reflns_number 8723
_diffrn_reflns_point_group_measured_fraction_full 0.989
_diffrn_reflns_point_group_measured_fraction_max 0.830
_diffrn_reflns_theta_full 25.242
_diffrn_reflns_theta_max 29.595
_diffrn_reflns_theta_min 3.489
_diffrn_source 'micro-focus sealed X-ray tube'
_diffrn_source_type 'SuperNova (Mo) X-ray Source'
_exptl_absorpt_coefficient_mu 0.152
_exptl_absorpt_correction_T_max 0.986
_exptl_absorpt_correction_T_min 0.976
_exptl_absorpt_correction_type analytical
_exptl_absorpt_process_details
;
CrysAlisPro 1.171.39.45g (Rigaku Oxford Diffraction, 2018)
Analytical numeric absorption correction using a multifaceted crystal
			model based on expressions derived by R.C. Clark & J.S. Reid.
(Clark, R. C. & Reid, J. S. (1995). Acta Cryst. A51, 887-897)
Empirical absorption correction using spherical harmonics,
 implemented in SCALE3 ABSPACK scaling algorithm.
;
_exptl_crystal_colour colourless
_exptl_crystal_colour_primary colourless
_exptl_crystal_density_diffrn 1.230
_exptl_crystal_description prism
_exptl_crystal_F_000 792
_exptl_crystal_preparation Luminescent
_exptl_crystal_recrystallization_method 'Re-crystallisation from solvent: CHCl3'
_exptl_crystal_size_max 0.426
_exptl_crystal_size_mid 0.301
_exptl_crystal_size_min 0.157
_refine_diff_density_max 0.312
_refine_diff_density_min -0.299
_refine_diff_density_rms 0.046
_refine_ls_extinction_method none
_refine_ls_goodness_of_fit_ref 1.046
_refine_ls_hydrogen_treatment constr
_refine_ls_matrix_type full
_refine_ls_number_parameters 235
_refine_ls_number_reflns 4641
_refine_ls_number_restraints 0
_refine_ls_restrained_S_all 1.046
_refine_ls_R_factor_all 0.0993
_refine_ls_R_factor_gt 0.0561
_refine_ls_shift/su_max 0.000
_refine_ls_shift/su_mean 0.000
_refine_ls_structure_factor_coef Fsqd
_refine_ls_weighting_details 'w=1/[\s^2^(Fo^2^)+(0.0512P)^2^+0.7050P] where P=(Fo^2^+2Fc^2^)/3'
_refine_ls_weighting_scheme calc
_refine_ls_wR_factor_gt 0.1174
_refine_ls_wR_factor_ref 0.1469
_reflns_Friedel_coverage 0.000
_reflns_number_gt 2982
_reflns_number_total 4641
_reflns_threshold_expression 'I > 2\s(I)'
_cod_data_source_file d1cc00976a2.cif
_cod_data_source_block 11
_cod_depositor_comments 'Adding full bibliography for 7128255--7128257.cif.'
_cod_database_code 7128256
_shelx_shelxl_version_number 2018/3
_chemical_oxdiff_formula 'C24 H30 F P'
_chemical_oxdiff_usercomment 'colorless prism'
_shelx_space_group_comment
;
The symmetry employed for this shelxl refinement is uniquely defined
by the following loop, which should always be used as a source of
symmetry information in preference to the above space-group names.
They are only intended as comments.
;
_reflns_odcompleteness_completeness 98.67
_reflns_odcompleteness_iscentric 1
_reflns_odcompleteness_theta 26.32
_olex2_refinement_description
;
1. Fixed Uiso
 At 1.2 times of:
  All C(H) groups, All C(H,H) groups
2.a Ternary CH refined with riding coordinates:
 C13(H13), C19(H19)
2.b Secondary CH2 refined with riding coordinates:
 C18(H18A,H18B), C14(H14A,H14B), C16(H16A,H16B), C24(H24A,H24B), C17(H17A,
 H17B), C15(H15A,H15B), C20(H20A,H20B), C23(H23A,H23B), C21(H21A,H21B),
 C22(H22A,H22B)
2.c Aromatic/amide H refined with riding coordinates:
 C11(H11), C5(H5), C2(H2), C8(H8), C10(H10), C4(H4), C9(H9), C3(H3)
;
_olex2_submission_special_instructions 'No special instructions were received'
_oxdiff_exptl_absorpt_empirical_details
;
Empirical correction (ABSPACK) includes:
- Absorption correction using spherical harmonics
- Frame scaling
;
_oxdiff_exptl_absorpt_empirical_full_max 1.227
_oxdiff_exptl_absorpt_empirical_full_min 0.848

loop_
_space_group_symop_operation_xyz
'x, y, z'
'-x+1/2, y+1/2, -z+1/2'
'-x, -y, -z'
'x-1/2, -y-1/2, z-1/2'

loop_
_atom_site_label
_atom_site_type_symbol
_atom_site_fract_x
_atom_site_fract_y
_atom_site_fract_z
_atom_site_U_iso_or_equiv
_atom_site_adp_type
_atom_site_occupancy
_atom_site_site_symmetry_order
_atom_site_calc_flag
_atom_site_refinement_flags_posn
_atom_site_refinement_flags_adp
_atom_site_refinement_flags_occupancy
_atom_site_disorder_assembly
_atom_site_disorder_group
P1 P 0.53070(6) 0.35853(5) 0.21974(3) 0.03669(18) Uani 1 1 d . . . . .
F1 F 0.35965(13) 0.35652(11) 0.23964(7) 0.0473(4) Uani 1 1 d . . . . .
C7 C 0.7185(2) 0.2553(2) 0.14462(12) 0.0416(5) Uani 1 1 d . . . . .
C13 C 0.6148(2) 0.35352(19) 0.32051(12) 0.0379(5) Uani 1 1 d . . . . .
H13 H 0.698785 0.404566 0.328313 0.046 Uiso 1 1 calc R U . . .
C1 C 0.4864(2) 0.22109(19) 0.17229(12) 0.0403(5) Uani 1 1 d . . . . .
C19 C 0.4795(2) 0.49533(19) 0.16991(12) 0.0399(5) Uani 1 1 d . . . . .
H19 H 0.568547 0.528425 0.160335 0.048 Uiso 1 1 calc R U . . .
C6 C 0.5909(3) 0.1809(2) 0.13572(12) 0.0433(6) Uani 1 1 d . . . . .
C12 C 0.7101(2) 0.35004(19) 0.18997(12) 0.0378(5) Uani 1 1 d . . . . .
C11 C 0.8269(3) 0.4246(2) 0.20629(13) 0.0496(6) Uani 1 1 d . . . . .
H11 H 0.823300 0.488035 0.236404 0.059 Uiso 1 1 calc R U . . .
C18 C 0.5239(3) 0.3916(2) 0.37506(12) 0.0492(6) Uani 1 1 d . . . . .
H18A H 0.495981 0.470987 0.365344 0.059 Uiso 1 1 calc R U . . .
H18B H 0.436472 0.345950 0.367047 0.059 Uiso 1 1 calc R U . . .
C5 C 0.5705(3) 0.0766(2) 0.09854(14) 0.0582(7) Uani 1 1 d . . . . .
H5 H 0.637632 0.051339 0.072156 0.070 Uiso 1 1 calc R U . . .
C14 C 0.6732(3) 0.2330(2) 0.33980(13) 0.0506(6) Uani 1 1 d . . . . .
H14A H 0.593377 0.179208 0.330648 0.061 Uiso 1 1 calc R U . . .
H14B H 0.737398 0.212722 0.307482 0.061 Uiso 1 1 calc R U . . .
C2 C 0.3656(3) 0.1538(2) 0.17299(14) 0.0528(6) Uani 1 1 d . . . . .
H2 H 0.295109 0.179909 0.196994 0.063 Uiso 1 1 calc R U . . .
C8 C 0.8406(3) 0.2371(3) 0.11548(14) 0.0572(7) Uani 1 1 d . . . . .
H8 H 0.844955 0.174625 0.084721 0.069 Uiso 1 1 calc R U . . .
C16 C 0.6620(3) 0.2602(2) 0.47368(13) 0.0574(7) Uani 1 1 d . . . . .
H16A H 0.581666 0.207526 0.470103 0.069 Uiso 1 1 calc R U . . .
H16B H 0.718821 0.257774 0.524377 0.069 Uiso 1 1 calc R U . . .
C24 C 0.3811(3) 0.4714(2) 0.09406(13) 0.0548(7) Uani 1 1 d . . . . .
H24A H 0.429127 0.418792 0.066670 0.066 Uiso 1 1 calc R U . . .
H24B H 0.293284 0.434938 0.101148 0.066 Uiso 1 1 calc R U . . .
C17 C 0.6051(3) 0.3794(2) 0.45597(13) 0.0548(7) Uani 1 1 d . . . . .
H17A H 0.685065 0.432983 0.465801 0.066 Uiso 1 1 calc R U . . .
H17B H 0.540724 0.398805 0.488411 0.066 Uiso 1 1 calc R U . . .
C10 C 0.9486(3) 0.4053(3) 0.17808(16) 0.0627(8) Uani 1 1 d . . . . .
H10 H 1.026664 0.455210 0.189892 0.075 Uiso 1 1 calc R U . . .
C15 C 0.7546(3) 0.2229(3) 0.42067(14) 0.0639(8) Uani 1 1 d . . . . .
H15A H 0.784437 0.144034 0.431118 0.077 Uiso 1 1 calc R U . . .
H15B H 0.840772 0.269985 0.428510 0.077 Uiso 1 1 calc R U . . .
C4 C 0.4513(4) 0.0107(2) 0.10061(16) 0.0694(8) Uani 1 1 d . . . . .
H4 H 0.439353 -0.059720 0.076453 0.083 Uiso 1 1 calc R U . . .
C20 C 0.4132(3) 0.5857(2) 0.21154(14) 0.0569(7) Uani 1 1 d . . . . .
H20A H 0.480048 0.603504 0.258087 0.068 Uiso 1 1 calc R U . . .
H20B H 0.325468 0.555592 0.223231 0.068 Uiso 1 1 calc R U . . .
C9 C 0.9547(3) 0.3126(3) 0.13264(16) 0.0660(8) Uani 1 1 d . . . . .
H9 H 1.036304 0.300793 0.113422 0.079 Uiso 1 1 calc R U . . .
C3 C 0.3501(3) 0.0481(2) 0.13799(16) 0.0661(8) Uani 1 1 d . . . . .
H3 H 0.270750 0.002321 0.139883 0.079 Uiso 1 1 calc R U . . .
C23 C 0.3421(4) 0.5799(3) 0.04865(15) 0.0693(8) Uani 1 1 d . . . . .
H23A H 0.427935 0.610172 0.035008 0.083 Uiso 1 1 calc R U . . .
H23B H 0.272450 0.561693 0.003123 0.083 Uiso 1 1 calc R U . . .
C21 C 0.3780(3) 0.6945(2) 0.16572(15) 0.0630(8) Uani 1 1 d . . . . .
H21A H 0.331785 0.749014 0.192776 0.076 Uiso 1 1 calc R U . . .
H21B H 0.466797 0.728733 0.158115 0.076 Uiso 1 1 calc R U . . .
C22 C 0.2795(3) 0.6698(3) 0.09125(17) 0.0695(8) Uani 1 1 d . . . . .
H22A H 0.263724 0.739785 0.062159 0.083 Uiso 1 1 calc R U . . .
H22B H 0.186742 0.643810 0.098821 0.083 Uiso 1 1 calc R U . . .

loop_
_atom_site_aniso_label
_atom_site_aniso_U_11
_atom_site_aniso_U_22
_atom_site_aniso_U_33
_atom_site_aniso_U_23
_atom_site_aniso_U_13
_atom_site_aniso_U_12
P1 0.0363(3) 0.0369(3) 0.0372(3) 0.0007(3) 0.0088(2) 0.0016(3)
F1 0.0379(7) 0.0525(8) 0.0536(8) 0.0009(7) 0.0148(6) -0.0003(6)
C7 0.0474(14) 0.0441(13) 0.0333(11) 0.0067(10) 0.0092(10) 0.0107(11)
C13 0.0388(12) 0.0380(12) 0.0372(11) 0.0012(10) 0.0089(9) 0.0004(10)
C1 0.0435(13) 0.0378(12) 0.0364(11) 0.0042(10) 0.0016(10) 0.0018(11)
C19 0.0394(12) 0.0385(12) 0.0415(12) 0.0031(11) 0.0080(10) 0.0031(10)
C6 0.0548(15) 0.0390(13) 0.0330(11) 0.0024(10) 0.0027(11) 0.0078(11)
C12 0.0370(12) 0.0407(12) 0.0357(11) 0.0070(10) 0.0081(9) 0.0033(10)
C11 0.0482(14) 0.0523(15) 0.0493(14) 0.0032(12) 0.0130(11) -0.0003(12)
C18 0.0561(15) 0.0516(15) 0.0428(13) 0.0032(12) 0.0167(11) 0.0130(12)
C5 0.0744(19) 0.0503(16) 0.0461(14) -0.0049(13) 0.0053(13) 0.0124(15)
C14 0.0595(16) 0.0512(15) 0.0405(13) 0.0030(11) 0.0099(12) 0.0175(13)
C2 0.0522(15) 0.0506(16) 0.0514(14) 0.0037(13) 0.0023(12) -0.0051(13)
C8 0.0626(17) 0.0659(18) 0.0470(14) 0.0023(13) 0.0207(13) 0.0196(15)
C16 0.0670(18) 0.0662(18) 0.0382(13) 0.0075(13) 0.0101(12) 0.0068(15)
C24 0.0681(17) 0.0489(15) 0.0420(13) -0.0025(12) 0.0005(12) 0.0083(13)
C17 0.0653(17) 0.0626(17) 0.0393(13) -0.0016(12) 0.0174(12) 0.0054(14)
C10 0.0470(15) 0.079(2) 0.0637(17) 0.0113(16) 0.0155(13) -0.0032(15)
C15 0.0698(18) 0.074(2) 0.0466(14) 0.0105(14) 0.0101(13) 0.0275(16)
C4 0.093(2) 0.0428(16) 0.0601(17) -0.0095(14) -0.0092(16) -0.0056(16)
C20 0.0788(19) 0.0432(15) 0.0468(14) -0.0028(12) 0.0101(13) 0.0117(14)
C9 0.0489(16) 0.093(2) 0.0636(17) 0.0160(17) 0.0282(14) 0.0154(16)
C3 0.0690(19) 0.0522(17) 0.0681(18) -0.0022(15) -0.0041(15) -0.0159(15)
C23 0.087(2) 0.0657(19) 0.0458(15) 0.0066(14) -0.0063(14) 0.0136(17)
C21 0.083(2) 0.0434(15) 0.0630(17) 0.0024(13) 0.0167(16) 0.0170(14)
C22 0.0666(19) 0.0596(18) 0.077(2) 0.0163(16) 0.0039(16) 0.0187(15)

loop_
_atom_type_symbol
_atom_type_description
_atom_type_scat_dispersion_real
_atom_type_scat_dispersion_imag
_atom_type_scat_source
C C 0.0033 0.0016 'International Tables Vol C Tables 4.2.6.8 and 6.1.1.4'
H H 0.0000 0.0000 'International Tables Vol C Tables 4.2.6.8 and 6.1.1.4'
F F 0.0171 0.0103 'International Tables Vol C Tables 4.2.6.8 and 6.1.1.4'
P P 0.1023 0.0942 'International Tables Vol C Tables 4.2.6.8 and 6.1.1.4'

loop_
_exptl_crystal_face_index_h
_exptl_crystal_face_index_k
_exptl_crystal_face_index_l
_exptl_crystal_face_perp_dist
-1 0 -5 0.1482
1 0 5 0.2212
5 3 -5 0.1141
-5 -3 5 0.1141
0 5 1 0.1476
0 -5 -1 0.1296
4 1 -5 0.0691
-4 -1 5 0.0881

loop_
_geom_angle_atom_site_label_1
_geom_angle_atom_site_label_2
_geom_angle_atom_site_label_3
_geom_angle
_geom_angle_site_symmetry_1
_geom_angle_site_symmetry_3
_geom_angle_publ_flag
F1 P1 C13 90.32(8) . . ?
F1 P1 C1 87.80(9) . . ?
F1 P1 C19 87.73(8) . . ?
F1 P1 C12 174.14(9) . . ?
C13 P1 C19 122.09(10) . . ?
C13 P1 C12 94.05(10) . . ?
C1 P1 C13 116.94(10) . . ?
C1 P1 C19 120.79(10) . . ?
C1 P1 C12 86.74(10) . . ?
C19 P1 C12 93.24(10) . . ?
C12 C7 C6 112.37(19) . . ?
C8 C7 C6 126.9(2) . . ?
C8 C7 C12 120.6(2) . . ?
P1 C13 H13 106.6 . . ?
C18 C13 P1 117.89(16) . . ?
C18 C13 H13 106.6 . . ?
C14 C13 P1 108.47(15) . . ?
C14 C13 H13 106.6 . . ?
C14 C13 C18 110.14(19) . . ?
C6 C1 P1 114.30(17) . . ?
C2 C1 P1 126.38(19) . . ?
C2 C1 C6 119.2(2) . . ?
P1 C19 H19 106.6 . . ?
C24 C19 P1 109.67(16) . . ?
C24 C19 H19 106.6 . . ?
C20 C19 P1 116.23(15) . . ?
C20 C19 H19 106.6 . . ?
C20 C19 C24 110.5(2) . . ?
C1 C6 C7 113.7(2) . . ?
C5 C6 C7 126.5(2) . . ?
C5 C6 C1 119.7(2) . . ?
C7 C12 P1 112.63(16) . . ?
C11 C12 P1 128.82(18) . . ?
C11 C12 C7 118.5(2) . . ?
C12 C11 H11 119.7 . . ?
C10 C11 C12 120.5(2) . . ?
C10 C11 H11 119.7 . . ?
C13 C18 H18A 109.2 . . ?
C13 C18 H18B 109.2 . . ?
H18A C18 H18B 107.9 . . ?
C17 C18 C13 112.2(2) . . ?
C17 C18 H18A 109.2 . . ?
C17 C18 H18B 109.2 . . ?
C6 C5 H5 119.9 . . ?
C4 C5 C6 120.2(3) . . ?
C4 C5 H5 119.9 . . ?
C13 C14 H14A 109.1 . . ?
C13 C14 H14B 109.1 . . ?
H14A C14 H14B 107.9 . . ?
C15 C14 C13 112.3(2) . . ?
C15 C14 H14A 109.1 . . ?
C15 C14 H14B 109.1 . . ?
C1 C2 H2 119.9 . . ?
C3 C2 C1 120.1(3) . . ?
C3 C2 H2 119.9 . . ?
C7 C8 H8 120.3 . . ?
C9 C8 C7 119.5(3) . . ?
C9 C8 H8 120.3 . . ?
H16A C16 H16B 108.0 . . ?
C17 C16 H16A 109.4 . . ?
C17 C16 H16B 109.4 . . ?
C17 C16 C15 111.0(2) . . ?
C15 C16 H16A 109.4 . . ?
C15 C16 H16B 109.4 . . ?
C19 C24 H24A 109.2 . . ?
C19 C24 H24B 109.2 . . ?
H24A C24 H24B 107.9 . . ?
C23 C24 C19 112.2(2) . . ?
C23 C24 H24A 109.2 . . ?
C23 C24 H24B 109.2 . . ?
C18 C17 H17A 109.2 . . ?
C18 C17 H17B 109.2 . . ?
C16 C17 C18 112.3(2) . . ?
C16 C17 H17A 109.2 . . ?
C16 C17 H17B 109.2 . . ?
H17A C17 H17B 107.9 . . ?
C11 C10 H10 119.8 . . ?
C9 C10 C11 120.4(3) . . ?
C9 C10 H10 119.8 . . ?
C14 C15 H15A 109.3 . . ?
C14 C15 H15B 109.3 . . ?
C16 C15 C14 111.5(2) . . ?
C16 C15 H15A 109.3 . . ?
C16 C15 H15B 109.3 . . ?
H15A C15 H15B 108.0 . . ?
C5 C4 H4 119.8 . . ?
C3 C4 C5 120.5(3) . . ?
C3 C4 H4 119.8 . . ?
C19 C20 H20A 109.3 . . ?
C19 C20 H20B 109.3 . . ?
C19 C20 C21 111.4(2) . . ?
H20A C20 H20B 108.0 . . ?
C21 C20 H20A 109.3 . . ?
C21 C20 H20B 109.3 . . ?
C8 C9 H9 119.8 . . ?
C10 C9 C8 120.5(2) . . ?
C10 C9 H9 119.8 . . ?
C2 C3 H3 119.9 . . ?
C4 C3 C2 120.2(3) . . ?
C4 C3 H3 119.9 . . ?
C24 C23 H23A 109.3 . . ?
C24 C23 H23B 109.3 . . ?
H23A C23 H23B 107.9 . . ?
C22 C23 C24 111.8(2) . . ?
C22 C23 H23A 109.3 . . ?
C22 C23 H23B 109.3 . . ?
C20 C21 H21A 109.4 . . ?
C20 C21 H21B 109.4 . . ?
H21A C21 H21B 108.0 . . ?
C22 C21 C20 111.1(2) . . ?
C22 C21 H21A 109.4 . . ?
C22 C21 H21B 109.4 . . ?
C23 C22 H22A 109.3 . . ?
C23 C22 H22B 109.3 . . ?
C21 C22 C23 111.7(2) . . ?
C21 C22 H22A 109.3 . . ?
C21 C22 H22B 109.3 . . ?
H22A C22 H22B 107.9 . . ?

loop_
_geom_bond_atom_site_label_1
_geom_bond_atom_site_label_2
_geom_bond_distance
_geom_bond_site_symmetry_2
_geom_bond_publ_flag
P1 F1 1.7411(13) . ?
P1 C13 1.852(2) . ?
P1 C1 1.831(2) . ?
P1 C19 1.853(2) . ?
P1 C12 1.903(2) . ?
C7 C6 1.469(3) . ?
C7 C12 1.399(3) . ?
C7 C8 1.396(3) . ?
C13 H13 0.9800 . ?
C13 C18 1.527(3) . ?
C13 C14 1.525(3) . ?
C1 C6 1.396(3) . ?
C1 C2 1.393(3) . ?
C19 H19 0.9800 . ?
C19 C24 1.525(3) . ?
C19 C20 1.519(3) . ?
C6 C5 1.389(3) . ?
C12 C11 1.389(3) . ?
C11 H11 0.9300 . ?
C11 C10 1.385(3) . ?
C18 H18A 0.9700 . ?
C18 H18B 0.9700 . ?
C18 C17 1.525(3) . ?
C5 H5 0.9300 . ?
C5 C4 1.376(4) . ?
C14 H14A 0.9700 . ?
C14 H14B 0.9700 . ?
C14 C15 1.523(3) . ?
C2 H2 0.9300 . ?
C2 C3 1.385(4) . ?
C8 H8 0.9300 . ?
C8 C9 1.377(4) . ?
C16 H16A 0.9700 . ?
C16 H16B 0.9700 . ?
C16 C17 1.503(4) . ?
C16 C15 1.513(3) . ?
C24 H24A 0.9700 . ?
C24 H24B 0.9700 . ?
C24 C23 1.518(4) . ?
C17 H17A 0.9700 . ?
C17 H17B 0.9700 . ?
C10 H10 0.9300 . ?
C10 C9 1.377(4) . ?
C15 H15A 0.9700 . ?
C15 H15B 0.9700 . ?
C4 H4 0.9300 . ?
C4 C3 1.370(4) . ?
C20 H20A 0.9700 . ?
C20 H20B 0.9700 . ?
C20 C21 1.522(3) . ?
C9 H9 0.9300 . ?
C3 H3 0.9300 . ?
C23 H23A 0.9700 . ?
C23 H23B 0.9700 . ?
C23 C22 1.508(4) . ?
C21 H21A 0.9700 . ?
C21 H21B 0.9700 . ?
C21 C22 1.507(4) . ?
C22 H22A 0.9700 . ?
C22 H22B 0.9700 . ?

loop_
_geom_torsion_atom_site_label_1
_geom_torsion_atom_site_label_2
_geom_torsion_atom_site_label_3
_geom_torsion_atom_site_label_4
_geom_torsion
_geom_torsion_site_symmetry_1
_geom_torsion_site_symmetry_2
_geom_torsion_site_symmetry_3
_geom_torsion_site_symmetry_4
_geom_torsion_publ_flag
P1 C13 C18 C17 178.16(17) . . . . ?
P1 C13 C14 C15 175.74(18) . . . . ?
P1 C1 C6 C7 1.9(2) . . . . ?
P1 C1 C6 C5 179.12(18) . . . . ?
P1 C1 C2 C3 -176.2(2) . . . . ?
P1 C19 C24 C23 -176.77(19) . . . . ?
P1 C19 C20 C21 179.05(19) . . . . ?
P1 C12 C11 C10 -178.68(18) . . . . ?
F1 P1 C13 C18 -21.05(19) . . . . ?
F1 P1 C13 C14 104.93(16) . . . . ?
F1 P1 C1 C6 174.40(17) . . . . ?
F1 P1 C1 C2 -9.0(2) . . . . ?
F1 P1 C19 C24 -77.22(16) . . . . ?
F1 P1 C19 C20 49.00(19) . . . . ?
C7 C6 C5 C4 173.8(2) . . . . ?
C7 C12 C11 C10 0.1(3) . . . . ?
C7 C8 C9 C10 -0.1(4) . . . . ?
C13 P1 C1 C6 -96.36(18) . . . . ?
C13 P1 C1 C2 80.3(2) . . . . ?
C13 P1 C19 C24 -166.17(15) . . . . ?
C13 P1 C19 C20 -39.9(2) . . . . ?
C13 C18 C17 C16 -54.4(3) . . . . ?
C13 C14 C15 C16 55.6(3) . . . . ?
C1 P1 C13 C18 -108.75(19) . . . . ?
C1 P1 C13 C14 17.2(2) . . . . ?
C1 P1 C19 C24 8.9(2) . . . . ?
C1 P1 C19 C20 135.09(19) . . . . ?
C1 C6 C5 C4 -3.0(4) . . . . ?
C1 C2 C3 C4 -2.0(4) . . . . ?
C19 P1 C13 C18 66.5(2) . . . . ?
C19 P1 C13 C14 -167.55(15) . . . . ?
C19 P1 C1 C6 88.36(19) . . . . ?
C19 P1 C1 C2 -95.0(2) . . . . ?
C19 C24 C23 C22 -53.5(3) . . . . ?
C19 C20 C21 C22 56.4(3) . . . . ?
C6 C7 C12 P1 -4.3(2) . . . . ?
C6 C7 C12 C11 176.8(2) . . . . ?
C6 C7 C8 C9 -176.4(2) . . . . ?
C6 C1 C2 C3 0.3(4) . . . . ?
C6 C5 C4 C3 1.3(4) . . . . ?
C12 P1 C13 C18 162.86(19) . . . . ?
C12 P1 C13 C14 -71.16(17) . . . . ?
C12 P1 C1 C6 -3.47(17) . . . . ?
C12 P1 C1 C2 173.2(2) . . . . ?
C12 P1 C19 C24 97.00(17) . . . . ?
C12 P1 C19 C20 -136.78(19) . . . . ?
C12 C7 C6 C1 1.6(3) . . . . ?
C12 C7 C6 C5 -175.3(2) . . . . ?
C12 C7 C8 C9 1.0(4) . . . . ?
C12 C11 C10 C9 0.8(4) . . . . ?
C11 C10 C9 C8 -0.8(4) . . . . ?
C18 C13 C14 C15 -53.9(3) . . . . ?
C5 C4 C3 C2 1.2(4) . . . . ?
C14 C13 C18 C17 53.0(3) . . . . ?
C2 C1 C6 C7 -175.0(2) . . . . ?
C2 C1 C6 C5 2.2(3) . . . . ?
C8 C7 C6 C1 179.2(2) . . . . ?
C8 C7 C6 C5 2.2(4) . . . . ?
C8 C7 C12 P1 177.95(17) . . . . ?
C8 C7 C12 C11 -1.0(3) . . . . ?
C24 C19 C20 C21 -55.2(3) . . . . ?
C24 C23 C22 C21 54.2(4) . . . . ?
C17 C16 C15 C14 -55.2(3) . . . . ?
C15 C16 C17 C18 54.8(3) . . . . ?
C20 C19 C24 C23 53.8(3) . . . . ?
C20 C21 C22 C23 -55.5(3) . . . . ?

loop_
_exptl_oxdiff_crystal_face_indexfrac_h
_exptl_oxdiff_crystal_face_indexfrac_k
_exptl_oxdiff_crystal_face_indexfrac_l
_exptl_oxdiff_crystal_face_x
_exptl_oxdiff_crystal_face_y
_exptl_oxdiff_crystal_face_z
-1.0000 -0.0000 -5.0000 -0.2237 -0.0155 -0.0360
1.0000 0.0000 5.0000 0.2237 0.0155 0.0360
5.0000 3.0000 -5.0000 0.0844 -0.0001 -0.4225
-5.0000 -3.0000 5.0000 -0.0844 0.0001 0.4225
0.0000 5.0000 1.0000 0.0366 0.2822 -0.1133
-0.0000 -5.0000 -1.0000 -0.0366 -0.2822 0.1133
4.0000 1.0000 -5.0000 0.0324 -0.0849 -0.3188
-4.0000 -1.0000 5.0000 -0.0324 0.0849 0.3188
